data_4035426
loop_
_publ_author_name
'Xiong, Qian'
'Lin, Lili'
'Zhao, Xiaohu'
'Lang, Jiawen'
'Liu, Xiaohua'
'Feng, Xiaoming'

_publ_section_title
;
 Zinc(II)-Catalyzed Asymmetric Diels-Alder Reaction of ( E)-1-Phenyl
 Dienes with \b,\g-Unsaturated \a-Ketoesters.
;
_journal_issue 20
_journal_name_full 'The Journal of organic chemistry'
_journal_page_first 12527
_journal_page_last 12534
_journal_paper_doi 10.1021/acs.joc.8b01771
_journal_volume 83
_journal_year 2018
_chemical_absolute_configuration ad
_chemical_formula_moiety 'C22 H21 F O3'
_chemical_formula_sum 'C22 H21 F O3'
_chemical_formula_weight 352.39
_space_group_crystal_system monoclinic
_space_group_IT_number 4
_space_group_name_Hall 'P 2yb'
_space_group_name_H-M_alt 'P 1 21 1'
_atom_sites_solution_hydrogens geom
_atom_sites_solution_primary direct
_audit_creation_date 2016-12-28
_audit_creation_method
;
Olex2 1.2
(compiled 2016.02.19 svn.r3266 for OlexSys, GUI svn.r5155)
;
_cell_angle_alpha 90
_cell_angle_beta 93.5771(15)
_cell_angle_gamma 90
_cell_formula_units_Z 2
_cell_length_a 8.33980(13)
_cell_length_b 10.15555(18)
_cell_length_c 10.95054(19)
_cell_measurement_reflns_used 8580
_cell_measurement_temperature 294.6(5)
_cell_measurement_theta_max 72.3410
_cell_measurement_theta_min 4.4130
_cell_volume 925.65(3)
_computing_cell_refinement
;
CrysAlisPro, Agilent Technologies,
Version 1.171.37.35 (release 13-08-2014 CrysAlis171 .NET)
(compiled Aug 13 2014,18:06:01)
;
_computing_data_collection
;
CrysAlisPro, Agilent Technologies,
Version 1.171.37.35 (release 13-08-2014 CrysAlis171 .NET)
(compiled Aug 13 2014,18:06:01)
;
_computing_data_reduction
;
CrysAlisPro, Agilent Technologies,
Version 1.171.37.35 (release 13-08-2014 CrysAlis171 .NET)
(compiled Aug 13 2014,18:06:01)
;
_computing_molecular_graphics 'Olex2 (Dolomanov et al., 2009)'
_computing_publication_material 'Olex2 (Dolomanov et al., 2009)'
_computing_structure_refinement 'ShelXL (Sheldrick, 2015)'
_computing_structure_solution 'ShelXT (Sheldrick, 2015)'
_diffrn_ambient_environment air
_diffrn_ambient_temperature 294.6(5)
_diffrn_detector 'CCD plate'
_diffrn_detector_area_resol_mean 15.9595
_diffrn_detector_type EosS2
_diffrn_measured_fraction_theta_full 0.999
_diffrn_measured_fraction_theta_max 0.994
_diffrn_measurement_details
;
#__ type_ start__ end____ width___ exp.time_
  1 omega    1.00   27.00   1.0000    1.0000
omega____ theta____ kappa____ phi______ frames
    -       36.2921   93.0000  117.4486 26

#__ type_ start__ end____ width___ exp.time_
  2 omega   15.00  103.00   1.0000    1.0000
omega____ theta____ kappa____ phi______ frames
    -       36.2921   68.0000   82.0000 88

#__ type_ start__ end____ width___ exp.time_
  3 omega   20.00  104.00   1.0000    1.0000
omega____ theta____ kappa____ phi______ frames
    -       36.2921   57.0000  -90.0000 84

#__ type_ start__ end____ width___ exp.time_
  4 omega   23.00   90.00   1.0000    1.0000
omega____ theta____ kappa____ phi______ frames
    -       36.2921 -125.0000  120.0000 67

#__ type_ start__ end____ width___ exp.time_
  5 omega  -31.00   53.00   1.0000    1.0000
omega____ theta____ kappa____ phi______ frames
    -       36.2921  -57.0000  120.0000 84

#__ type_ start__ end____ width___ exp.time_
  6 omega    1.00   75.00   1.0000    1.0000
omega____ theta____ kappa____ phi______ frames
    -       36.2921  -99.0000 -120.0000 74

#__ type_ start__ end____ width___ exp.time_
  7 omega   17.00  105.00   1.0000    1.0000
omega____ theta____ kappa____ phi______ frames
    -       36.2921   38.0000    0.0000 88

#__ type_ start__ end____ width___ exp.time_
  8 omega    1.00   75.00   1.0000    1.0000
omega____ theta____ kappa____ phi______ frames
    -       36.2921  -99.0000  -30.0000 74

#__ type_ start__ end____ width___ exp.time_
  9 omega    1.00   75.00   1.0000    1.0000
omega____ theta____ kappa____ phi______ frames
    -       36.2921  -99.0000  -60.0000 74

#__ type_ start__ end____ width___ exp.time_
 10 omega    7.00  108.00   1.0000    1.0000
omega____ theta____ kappa____ phi______ frames
    -       36.2921   19.0000 -120.0000 101

#__ type_ start__ end____ width___ exp.time_
 11 omega    8.00   45.00   1.0000    1.0000
omega____ theta____ kappa____ phi______ frames
    -       38.0000   82.0000  -44.4630 37

#__ type_ start__ end____ width___ exp.time_
 12 omega   11.00   38.00   1.0000    1.0000
omega____ theta____ kappa____ phi______ frames
    -       42.0000   84.0000   81.2356 27

#__ type_ start__ end____ width___ exp.time_
 13 omega   12.00   40.00   1.0000    1.0000
omega____ theta____ kappa____ phi______ frames
    -       42.0000   83.0000    8.4185 28

#__ type_ start__ end____ width___ exp.time_
 14 omega   11.00   38.00   1.0000    1.0000
omega____ theta____ kappa____ phi______ frames
    -       42.0000   84.0000  -98.2197 27

#__ type_ start__ end____ width___ exp.time_
 15 omega   24.00  117.00   1.0000    1.0000
omega____ theta____ kappa____ phi______ frames
    -       50.0000   76.0000   88.9725 93

#__ type_ start__ end____ width___ exp.time_
 16 omega   23.00   49.00   1.0000    1.0000
omega____ theta____ kappa____ phi______ frames
    -       50.0000   78.0000  153.1435 26

#__ type_ start__ end____ width___ exp.time_
 17 omega   23.00   49.00   1.0000    1.0000
omega____ theta____ kappa____ phi______ frames
    -       50.0000   78.0000 -155.1508 26

#__ type_ start__ end____ width___ exp.time_
 18 omega   28.00  121.00   1.0000    1.0000
omega____ theta____ kappa____ phi______ frames
    -       54.0000   76.0000 -132.2124 93

#__ type_ start__ end____ width___ exp.time_
 19 omega   29.00  121.00   1.0000    1.0000
omega____ theta____ kappa____ phi______ frames
    -       54.0000   74.0000  135.8655 92

#__ type_ start__ end____ width___ exp.time_
 20 omega   28.00  121.00   1.0000    1.0000
omega____ theta____ kappa____ phi______ frames
    -       54.0000   76.0000    7.6748 93

#__ type_ start__ end____ width___ exp.time_
 21 omega   28.00  121.00   1.0000    1.0000
omega____ theta____ kappa____ phi______ frames
    -       54.0000   75.0000  -66.2392 93

#__ type_ start__ end____ width___ exp.time_
 22 omega   27.00  122.00   1.0000    1.0000
omega____ theta____ kappa____ phi______ frames
    -       54.0000   77.0000 -114.8607 95

#__ type_ start__ end____ width___ exp.time_
 23 omega   27.00  122.00   1.0000    1.0000
omega____ theta____ kappa____ phi______ frames
    -       54.0000   77.0000   68.7837 95

#__ type_ start__ end____ width___ exp.time_
 24 omega   29.00  121.00   1.0000    1.0000
omega____ theta____ kappa____ phi______ frames
    -       54.0000   73.0000  -32.1142 92

#__ type_ start__ end____ width___ exp.time_
 25 omega   64.00  157.00   1.0000    1.8200
omega____ theta____ kappa____ phi______ frames
    -       90.0000   76.0000  141.8550 93

#__ type_ start__ end____ width___ exp.time_
 26 omega   81.00  176.00   1.0000    1.8200
omega____ theta____ kappa____ phi______ frames
    -      108.0000   77.0000  120.0000 95

#__ type_ start__ end____ width___ exp.time_
 27 omega   90.00  175.00   1.0000    1.8200
omega____ theta____ kappa____ phi______ frames
    -      108.0000   61.0000   60.0000 85

#__ type_ start__ end____ width___ exp.time_
 28 omega   81.00  176.00   1.0000    1.8200
omega____ theta____ kappa____ phi______ frames
    -      108.0000   77.0000   60.0000 95

#__ type_ start__ end____ width___ exp.time_
 29 omega   41.00  126.00   1.0000    1.8200
omega____ theta____ kappa____ phi______ frames
    -      108.0000  -61.0000  -90.0000 85

#__ type_ start__ end____ width___ exp.time_
 30 omega   90.00  175.00   1.0000    1.8200
omega____ theta____ kappa____ phi______ frames
    -      108.0000   61.0000 -150.0000 85

#__ type_ start__ end____ width___ exp.time_
 31 omega   90.00  175.00   1.0000    1.8200
omega____ theta____ kappa____ phi______ frames
    -      108.0000   61.0000  -90.0000 85

#__ type_ start__ end____ width___ exp.time_
 32 omega   90.00  175.00   1.0000    1.8200
omega____ theta____ kappa____ phi______ frames
    -      108.0000   61.0000  -30.0000 85

#__ type_ start__ end____ width___ exp.time_
 33 omega   39.00  109.00   1.0000    1.8200
omega____ theta____ kappa____ phi______ frames
    -      108.0000  -94.0000 -180.0000 70

#__ type_ start__ end____ width___ exp.time_
 34 omega   39.00  109.00   1.0000    1.8200
omega____ theta____ kappa____ phi______ frames
    -      108.0000  -94.0000    0.0000 70

#__ type_ start__ end____ width___ exp.time_
 35 omega   90.00  175.00   1.0000    1.8200
omega____ theta____ kappa____ phi______ frames
    -      108.0000   61.0000  -60.0000 85

#__ type_ start__ end____ width___ exp.time_
 36 omega   90.00  175.00   1.0000    1.8200
omega____ theta____ kappa____ phi______ frames
    -      108.0000   61.0000 -120.0000 85

#__ type_ start__ end____ width___ exp.time_
 37 omega   38.00  116.00   1.0000    1.8200
omega____ theta____ kappa____ phi______ frames
    -      108.0000 -111.0000  -60.0000 78

#__ type_ start__ end____ width___ exp.time_
 38 omega   81.00  176.00   1.0000    1.8200
omega____ theta____ kappa____ phi______ frames
    -      108.0000   77.0000  150.0000 95

#__ type_ start__ end____ width___ exp.time_
 39 omega   40.00   98.00   1.0000    1.8200
omega____ theta____ kappa____ phi______ frames
    -      108.0000  -45.0000  150.0000 58

#__ type_ start__ end____ width___ exp.time_
 40 omega   81.00  176.00   1.0000    1.8200
omega____ theta____ kappa____ phi______ frames
    -      108.0000   77.0000  -90.0000 95

#__ type_ start__ end____ width___ exp.time_
 41 omega   86.00  175.00   1.0000    1.8200
omega____ theta____ kappa____ phi______ frames
    -      108.0000   68.0000   82.0000 89

#__ type_ start__ end____ width___ exp.time_
 42 omega   40.00   98.00   1.0000    1.8200
omega____ theta____ kappa____ phi______ frames
    -      108.0000  -45.0000   60.0000 58

#__ type_ start__ end____ width___ exp.time_
 43 omega   39.00  109.00   1.0000    1.8200
omega____ theta____ kappa____ phi______ frames
    -      108.0000  -94.0000   90.0000 70

#__ type_ start__ end____ width___ exp.time_
 44 omega   81.00  176.00   1.0000    1.8200
omega____ theta____ kappa____ phi______ frames
    -      108.0000   77.0000  -60.0000 95

#__ type_ start__ end____ width___ exp.time_
 45 omega   90.00  175.00   1.0000    1.8200
omega____ theta____ kappa____ phi______ frames
    -      108.0000   61.0000    0.0000 85

#__ type_ start__ end____ width___ exp.time_
 46 omega   90.00  175.00   1.0000    1.8200
omega____ theta____ kappa____ phi______ frames
    -      108.0000   61.0000   30.0000 85

#__ type_ start__ end____ width___ exp.time_
 47 omega   81.00  176.00   1.0000    1.8200
omega____ theta____ kappa____ phi______ frames
    -      108.0000   77.0000 -150.0000 95

#__ type_ start__ end____ width___ exp.time_
 48 omega   81.00  176.00   1.0000    1.8200
omega____ theta____ kappa____ phi______ frames
    -      108.0000   77.0000   90.0000 95

#__ type_ start__ end____ width___ exp.time_
 49 omega   81.00  176.00   1.0000    1.8200
omega____ theta____ kappa____ phi______ frames
    -      108.0000   77.0000    0.0000 95

#__ type_ start__ end____ width___ exp.time_
 50 omega   81.00  176.00   1.0000    1.8200
omega____ theta____ kappa____ phi______ frames
    -      108.0000   77.0000 -180.0000 95

#__ type_ start__ end____ width___ exp.time_
 51 omega   81.00  176.00   1.0000    1.8200
omega____ theta____ kappa____ phi______ frames
    -      108.0000   77.0000   30.0000 95

#__ type_ start__ end____ width___ exp.time_
 52 omega   91.00  130.00   1.0000    1.8200
omega____ theta____ kappa____ phi______ frames
    -      108.0000   61.0000 -180.0000 39

#__ type_ start__ end____ width___ exp.time_
 53 omega   81.00  107.00   1.0000    1.8200
omega____ theta____ kappa____ phi______ frames
    -      108.0000   77.0000 -120.0000 26

#__ type_ start__ end____ width___ exp.time_
 54 omega   81.00  107.00   1.0000    1.8200
omega____ theta____ kappa____ phi______ frames
    -      108.0000   77.0000  -30.0000 26
;
_diffrn_measurement_device 'four-circle diffractometer'
_diffrn_measurement_device_type 'New Gemini, Dual, Cu at zero, EosS2'
_diffrn_measurement_method '\w scans'
_diffrn_orient_matrix_UB_11 -0.0470217000
_diffrn_orient_matrix_UB_12 0.0890642000
_diffrn_orient_matrix_UB_13 0.1058800000
_diffrn_orient_matrix_UB_21 0.1783789000
_diffrn_orient_matrix_UB_22 0.0332824000
_diffrn_orient_matrix_UB_23 0.0297735000
_diffrn_orient_matrix_UB_31 -0.0147094000
_diffrn_orient_matrix_UB_32 0.1182874000
_diffrn_orient_matrix_UB_33 -0.0880945000
_diffrn_radiation_monochromator graphite
_diffrn_radiation_probe x-ray
_diffrn_radiation_type CuK\a
_diffrn_radiation_wavelength 1.54184
_diffrn_reflns_av_R_equivalents 0.0492
_diffrn_reflns_av_unetI/netI 0.0277
_diffrn_reflns_Laue_measured_fraction_full 0.999
_diffrn_reflns_Laue_measured_fraction_max 0.994
_diffrn_reflns_limit_h_max 10
_diffrn_reflns_limit_h_min -10
_diffrn_reflns_limit_k_max 12
_diffrn_reflns_limit_k_min -12
_diffrn_reflns_limit_l_max 13
_diffrn_reflns_limit_l_min -13
_diffrn_reflns_number 19160
_diffrn_reflns_point_group_measured_fraction_full 0.987
_diffrn_reflns_point_group_measured_fraction_max 0.979
_diffrn_reflns_theta_full 67.684
_diffrn_reflns_theta_max 72.630
_diffrn_reflns_theta_min 5.314
_diffrn_source 'Enhance (Cu) X-ray Source'
_exptl_absorpt_coefficient_mu 0.735
_exptl_absorpt_correction_T_max 1.00000
_exptl_absorpt_correction_T_min 0.49520
_exptl_absorpt_correction_type multi-scan
_exptl_absorpt_process_details
;
CrysAlisPro, Agilent Technologies,
Version 1.171.37.35 (release 13-08-2014 CrysAlis171 .NET)
(compiled Aug 13 2014,18:06:01)
Empirical absorption correction using spherical harmonics,
 implemented in SCALE3 ABSPACK scaling algorithm.
;
_exptl_crystal_colour 'clear whiteish white'
_exptl_crystal_colour_lustre clear
_exptl_crystal_colour_modifier whiteish
_exptl_crystal_colour_primary white
_exptl_crystal_density_diffrn 1.264
_exptl_crystal_description plate
_exptl_crystal_F_000 372
_exptl_crystal_size_max 0.8
_exptl_crystal_size_mid 0.7
_exptl_crystal_size_min 0.3
_refine_diff_density_max 0.309
_refine_diff_density_min -0.526
_refine_diff_density_rms 0.143
_refine_ls_abs_structure_details
;
 Flack x determined using 1503 quotients [(I+)-(I-)]/[(I+)+(I-)]
 (Parsons, Flack and Wagner, Acta Cryst. B69 (2013) 249-259).
;
_refine_ls_abs_structure_Flack -0.02(12)
_refine_ls_extinction_method none
_refine_ls_goodness_of_fit_ref 1.160
_refine_ls_hydrogen_treatment constr
_refine_ls_matrix_type full
_refine_ls_number_parameters 237
_refine_ls_number_reflns 3609
_refine_ls_number_restraints 1
_refine_ls_restrained_S_all 1.160
_refine_ls_R_factor_all 0.0699
_refine_ls_R_factor_gt 0.0685
_refine_ls_shift/su_max 0.000
_refine_ls_shift/su_mean 0.000
_refine_ls_structure_factor_coef Fsqd
_refine_ls_weighting_details 'w=1/[\s^2^(Fo^2^)+(0.1080P)^2^+0.0060P] where P=(Fo^2^+2Fc^2^)/3'
_refine_ls_weighting_scheme calc
_refine_ls_wR_factor_gt 0.1462
_refine_ls_wR_factor_ref 0.1502
_reflns_Friedel_coverage 0.858
_reflns_Friedel_fraction_full 0.973
_reflns_Friedel_fraction_max 0.962
_reflns_number_gt 3459
_reflns_number_total 3609
_reflns_threshold_expression 'I > 2\s(I)'
_cod_data_source_file jo8b01771_si_002.cif
_cod_data_source_block fxm-xq-159
_cod_database_code 4035426
_shelx_space_group_comment
;
The symmetry employed for this shelxl refinement is uniquely defined
by the following loop, which should always be used as a source of
symmetry information in preference to the above space-group names.
They are only intended as comments.
;
_reflns_odcompleteness_completeness 99.94
_reflns_odcompleteness_iscentric 1
_reflns_odcompleteness_theta 66.97
_olex2_refinement_description
;
1. Fixed Uiso
 At 1.2 times of:
  All C(H) groups, All C(H,H) groups
 At 1.5 times of:
  All C(H,H,H) groups
2.a Ternary CH refined with riding coordinates:
 C007(H007), C00C(H00d), C00E(H00f)
2.b Secondary CH2 refined with riding coordinates:
 C00B(H00b,H00c)
2.c Aromatic/amide H refined with riding coordinates:
 C009(H009), C00A(H00A), C00D(H00e), C00F(H00g), C00J(H00k), C00K(H00l),
 C00L(H00m), C00N(H00N), C00O(H00O), C00Q(H00s)
2.d Idealised Me refined as rotating group:
 C00I(H00h,H00i,H00j), C00P(H00p,H00q,H00r)
;
_shelx_shelxl_version_number 2014/7
_olex2_date_sample_data_collection 2016-12-27
_olex2_submission_special_instructions 'No special instructions were received'

loop_
_space_group_symop_operation_xyz
'x, y, z'
'-x, y+1/2, -z'

loop_
_atom_site_label
_atom_site_type_symbol
_atom_site_fract_x
_atom_site_fract_y
_atom_site_fract_z
_atom_site_U_iso_or_equiv
_atom_site_adp_type
_atom_site_occupancy
_atom_site_site_symmetry_order
_atom_site_calc_flag
_atom_site_refinement_flags_posn
O001 O 0.5005(3) 0.5275(2) 0.6027(2) 0.0589(5) Uani 1 1 d .
F002 F 0.9560(3) 0.7042(4) 0.2630(2) 0.0933(8) Uani 1 1 d .
O003 O 0.3451(3) 0.7586(2) 0.5911(2) 0.0636(6) Uani 1 1 d .
O004 O 0.4058(5) 0.7833(4) 0.7889(3) 0.1041(14) Uani 1 1 d .
C005 C 0.5267(3) 0.6045(3) 0.6836(2) 0.0438(5) Uani 1 1 d .
C006 C 0.6209(3) 0.3476(3) 0.8060(2) 0.0447(5) Uani 1 1 d .
C007 C 0.7395(3) 0.4587(3) 0.7918(2) 0.0445(5) Uani 1 1 d .
H007 H 0.7960 0.4420 0.7175 0.053 Uiso 1 1 calc R
C008 C 0.8395(3) 0.7047(3) 0.6229(3) 0.0478(6) Uani 1 1 d .
C009 C 0.5027(4) 0.3533(4) 0.8898(3) 0.0590(7) Uani 1 1 d .
H009 H 0.4918 0.4291 0.9363 0.071 Uiso 1 1 calc R
C00A C 0.9613(3) 0.6236(3) 0.5836(3) 0.0536(6) Uani 1 1 d .
H00A H 1.0169 0.5689 0.6396 0.064 Uiso 1 1 calc R
C00B C 0.8650(3) 0.4584(3) 0.9012(3) 0.0531(6) Uani 1 1 d .
H00B H 0.8093 0.4516 0.9761 0.064 Uiso 1 1 calc R
H00C H 0.9321 0.3809 0.8958 0.064 Uiso 1 1 calc R
C00C C 0.7927(3) 0.7030(2) 0.7552(3) 0.0489(6) Uani 1 1 d .
H00D H 0.7452 0.7890 0.7719 0.059 Uiso 1 1 calc R
C00D C 0.6340(4) 0.2332(3) 0.7384(3) 0.0561(7) Uani 1 1 d .
H00E H 0.7107 0.2279 0.6805 0.067 Uiso 1 1 calc R
C00E C 0.6641(3) 0.5956(2) 0.7807(2) 0.0424(5) Uani 1 1 d .
H00F H 0.6208 0.6165 0.8596 0.051 Uiso 1 1 calc R
C00F C 0.7606(3) 0.7871(3) 0.5375(3) 0.0572(7) Uani 1 1 d .
H00G H 0.6807 0.8432 0.5623 0.069 Uiso 1 1 calc R
C00G C 0.4172(3) 0.7262(3) 0.6954(2) 0.0483(6) Uani 1 1 d .
C00H C 0.9712(3) 0.5786(3) 0.9089(3) 0.0567(7) Uani 1 1 d .
C00I C 0.2442(4) 0.8749(3) 0.5907(4) 0.0634(8) Uani 1 1 d .
H00H H 0.1655 0.8705 0.5230 0.095 Uiso 1 1 calc GR
H00I H 0.3093 0.9520 0.5830 0.095 Uiso 1 1 calc GR
H00J H 0.1909 0.8791 0.6658 0.095 Uiso 1 1 calc GR
C00J C 0.4009(5) 0.2477(4) 0.9051(3) 0.0691(9) Uani 1 1 d .
H00K H 0.3207 0.2543 0.9601 0.083 Uiso 1 1 calc R
C00K C 0.9372(4) 0.6861(3) 0.8438(3) 0.0588(7) Uani 1 1 d .
H00L H 1.0079 0.7567 0.8534 0.071 Uiso 1 1 calc R
C00L C 1.0007(4) 0.6234(4) 0.4623(3) 0.0615(7) Uani 1 1 d .
H00M H 1.0817 0.5692 0.4364 0.074 Uiso 1 1 calc R
C00M C 0.9173(4) 0.7050(4) 0.3819(3) 0.0640(8) Uani 1 1 d .
C00N C 0.4168(4) 0.1338(4) 0.8406(4) 0.0696(9) Uani 1 1 d .
H00N H 0.3502 0.0623 0.8531 0.083 Uiso 1 1 calc R
C00O C 0.7991(4) 0.7872(4) 0.4154(3) 0.0648(8) Uani 1 1 d .
H00O H 0.7453 0.8420 0.3584 0.078 Uiso 1 1 calc R
C00P C 1.1165(5) 0.5688(5) 0.9964(4) 0.0796(11) Uani 1 1 d .
H00P H 1.0836 0.5471 1.0764 0.119 Uiso 1 1 calc GR
H00Q H 1.1719 0.6517 0.9995 0.119 Uiso 1 1 calc GR
H00R H 1.1867 0.5015 0.9692 0.119 Uiso 1 1 calc GR
C00Q C 0.5342(4) 0.1264(4) 0.7560(4) 0.0702(9) Uani 1 1 d .
H00S H 0.5458 0.0497 0.7110 0.084 Uiso 1 1 calc R

loop_
_atom_site_aniso_label
_atom_site_aniso_U_11
_atom_site_aniso_U_22
_atom_site_aniso_U_33
_atom_site_aniso_U_23
_atom_site_aniso_U_13
_atom_site_aniso_U_12
O001 0.0660(12) 0.0470(11) 0.0612(11) -0.0091(9) -0.0158(9) 0.0008(8)
F002 0.0736(13) 0.140(2) 0.0674(12) 0.0066(14) 0.0149(10) -0.0155(14)
O003 0.0616(12) 0.0629(13) 0.0642(11) 0.0019(10) -0.0132(9) 0.0152(10)
O004 0.142(3) 0.101(2) 0.0666(15) -0.0170(15) -0.0210(16) 0.070(2)
C005 0.0444(11) 0.0393(12) 0.0475(11) 0.0011(9) -0.0001(9) -0.0022(9)
C006 0.0464(11) 0.0419(12) 0.0448(11) 0.0033(10) -0.0062(9) 0.0034(10)
C007 0.0445(11) 0.0407(13) 0.0477(12) -0.0048(10) -0.0016(9) 0.0016(9)
C008 0.0427(11) 0.0373(12) 0.0627(15) -0.0013(10) -0.0029(10) -0.0090(9)
C009 0.0691(16) 0.0579(17) 0.0504(13) 0.0029(13) 0.0069(11) -0.0012(13)
C00A 0.0472(12) 0.0453(14) 0.0680(15) -0.0012(12) 0.0004(11) -0.0050(10)
C00B 0.0513(12) 0.0488(14) 0.0575(14) -0.0018(11) -0.0110(10) 0.0071(10)
C00C 0.0507(13) 0.0349(12) 0.0599(15) -0.0087(11) -0.0050(10) -0.0026(10)
C00D 0.0480(12) 0.0446(15) 0.0748(18) -0.0061(12) -0.0022(11) 0.0024(10)
C00E 0.0435(11) 0.0380(12) 0.0450(11) -0.0049(9) -0.0025(9) 0.0012(9)
C00F 0.0493(13) 0.0502(16) 0.0716(17) 0.0061(13) -0.0008(11) -0.0045(11)
C00G 0.0485(12) 0.0431(13) 0.0522(13) 0.0016(11) -0.0050(10) 0.0007(10)
C00H 0.0498(13) 0.0608(17) 0.0581(14) -0.0173(13) -0.0084(11) 0.0008(12)
C00I 0.0559(14) 0.0495(16) 0.083(2) 0.0070(14) -0.0142(13) 0.0060(13)
C00J 0.0735(19) 0.076(2) 0.0581(16) 0.0187(15) 0.0074(13) -0.0093(16)
C00K 0.0552(14) 0.0545(16) 0.0650(16) -0.0166(13) -0.0090(12) -0.0103(12)
C00L 0.0496(13) 0.0593(17) 0.0764(18) -0.0074(14) 0.0109(13) -0.0125(12)
C00M 0.0510(14) 0.079(2) 0.0624(16) 0.0005(15) 0.0059(12) -0.0225(14)
C00N 0.0693(18) 0.0581(18) 0.080(2) 0.0212(16) -0.0098(15) -0.0149(15)
C00O 0.0565(15) 0.069(2) 0.0674(18) 0.0141(15) -0.0052(13) -0.0125(14)
C00P 0.0641(19) 0.086(3) 0.085(2) -0.018(2) -0.0262(17) 0.0050(18)
C00Q 0.0670(18) 0.0448(16) 0.097(2) -0.0062(15) -0.0074(16) -0.0060(14)

loop_
_atom_type_symbol
_atom_type_description
_atom_type_scat_dispersion_real
_atom_type_scat_dispersion_imag
_atom_type_scat_source
C C 0.0181 0.0091 'International Tables Vol C Tables 4.2.6.8 and 6.1.1.4'
H H 0.0000 0.0000 'International Tables Vol C Tables 4.2.6.8 and 6.1.1.4'
F F 0.0727 0.0534 'International Tables Vol C Tables 4.2.6.8 and 6.1.1.4'
O O 0.0492 0.0322 'International Tables Vol C Tables 4.2.6.8 and 6.1.1.4'

loop_
_geom_angle_atom_site_label_1
_geom_angle_atom_site_label_2
_geom_angle_atom_site_label_3
_geom_angle
C00G O003 C00I 116.5(3)
O001 C005 C00E 125.3(2)
O001 C005 C00G 120.3(2)
C00E C005 C00G 114.4(2)
C009 C006 C007 122.1(3)
C00D C006 C007 119.7(2)
C00D C006 C009 118.1(3)
C006 C007 H007 107.9
C006 C007 C00B 109.6(2)
C006 C007 C00E 114.68(19)
C00B C007 H007 107.9
C00E C007 H007 107.9
C00E C007 C00B 108.6(2)
C00A C008 C00C 121.4(3)
C00F C008 C00A 118.1(3)
C00F C008 C00C 120.5(3)
C006 C009 H009 119.6
C00J C009 C006 120.9(3)
C00J C009 H009 119.6
C008 C00A H00A 119.5
C00L C00A C008 121.0(3)
C00L C00A H00A 119.5
C007 C00B H00B 108.7
C007 C00B H00C 108.7
H00B C00B H00C 107.6
C00H C00B C007 114.2(2)
C00H C00B H00B 108.7
C00H C00B H00C 108.7
C008 C00C H00D 107.3
C008 C00C C00E 113.32(19)
C00E C00C H00D 107.3
C00K C00C C008 111.8(2)
C00K C00C H00D 107.3
C00K C00C C00E 109.5(2)
C006 C00D H00E 119.6
C006 C00D C00Q 120.9(3)
C00Q C00D H00E 119.6
C005 C00E C007 113.5(2)
C005 C00E C00C 109.2(2)
C005 C00E H00F 107.5
C007 C00E C00C 111.41(19)
C007 C00E H00F 107.5
C00C C00E H00F 107.5
C008 C00F H00G 119.4
C008 C00F C00O 121.2(3)
C00O C00F H00G 119.4
O003 C00G C005 111.8(2)
O004 C00G O003 125.2(3)
O004 C00G C005 122.9(3)
C00K C00H C00B 122.1(2)
C00K C00H C00P 122.4(3)
C00P C00H C00B 115.5(3)
O003 C00I H00H 109.5
O003 C00I H00I 109.5
O003 C00I H00J 109.5
H00H C00I H00I 109.5
H00H C00I H00J 109.5
H00I C00I H00J 109.5
C009 C00J H00K 119.6
C00N C00J C009 120.9(3)
C00N C00J H00K 119.6
C00C C00K H00L 117.4
C00H C00K C00C 125.1(3)
C00H C00K H00L 117.4
C00A C00L H00M 120.8
C00M C00L C00A 118.3(3)
C00M C00L H00M 120.8
F002 C00M C00L 118.1(3)
C00O C00M F002 118.8(3)
C00O C00M C00L 123.1(3)
C00J C00N H00N 120.5
C00J C00N C00Q 119.0(3)
C00Q C00N H00N 120.5
C00F C00O H00O 120.9
C00M C00O C00F 118.2(3)
C00M C00O H00O 120.9
C00H C00P H00P 109.5
C00H C00P H00Q 109.5
C00H C00P H00R 109.5
H00P C00P H00Q 109.5
H00P C00P H00R 109.5
H00Q C00P H00R 109.5
C00D C00Q C00N 120.2(3)
C00D C00Q H00S 119.9
C00N C00Q H00S 119.9

loop_
_geom_bond_atom_site_label_1
_geom_bond_atom_site_label_2
_geom_bond_distance
O001 C005 1.192(3)
F002 C00M 1.361(4)
O003 C00G 1.300(4)
O003 C00I 1.450(4)
O004 C00G 1.185(4)
C005 C00E 1.517(3)
C005 C00G 1.546(3)
C006 C007 1.515(4)
C006 C009 1.389(4)
C006 C00D 1.385(4)
C007 H007 0.9800
C007 C00B 1.540(3)
C007 C00E 1.528(3)
C008 C00A 1.396(4)
C008 C00C 1.524(4)
C008 C00F 1.389(4)
C009 H009 0.9300
C009 C00J 1.384(5)
C00A H00A 0.9300
C00A C00L 1.388(5)
C00B H00B 0.9700
C00B H00C 0.9700
C00B C00H 1.507(4)
C00C H00D 0.9800
C00C C00E 1.567(3)
C00C C00K 1.508(4)
C00D H00E 0.9300
C00D C00Q 1.388(5)
C00E H00F 0.9800
C00F H00G 0.9300
C00F C00O 1.395(5)
C00H C00K 1.325(5)
C00H C00P 1.500(4)
C00I H00H 0.9600
C00I H00I 0.9600
C00I H00J 0.9600
C00J H00K 0.9300
C00J C00N 1.366(6)
C00K H00L 0.9300
C00L H00M 0.9300
C00L C00M 1.367(5)
C00M C00O 1.359(6)
C00N H00N 0.9300
C00N C00Q 1.392(6)
C00O H00O 0.9300
C00P H00P 0.9600
C00P H00Q 0.9600
C00P H00R 0.9600
C00Q H00S 0.9300

loop_
_geom_torsion_atom_site_label_1
_geom_torsion_atom_site_label_2
_geom_torsion_atom_site_label_3
_geom_torsion_atom_site_label_4
_geom_torsion
O001 C005 C00E C007 -17.6(4)
O001 C005 C00E C00C 107.4(3)
O001 C005 C00G O003 -24.6(4)
O001 C005 C00G O004 157.2(4)
F002 C00M C00O C00F -180.0(3)
C006 C007 C00B C00H -169.6(2)
C006 C007 C00E C005 -51.4(3)
C006 C007 C00E C00C -175.1(2)
C006 C009 C00J C00N 1.8(5)
C006 C00D C00Q C00N 1.2(5)
C007 C006 C009 C00J -176.8(3)
C007 C006 C00D C00Q 175.4(3)
C007 C00B C00H C00K 13.7(4)
C007 C00B C00H C00P -167.1(3)
C008 C00A C00L C00M 0.1(4)
C008 C00C C00E C005 -48.9(3)
C008 C00C C00E C007 77.3(3)
C008 C00C C00K C00H -109.1(3)
C008 C00F C00O C00M -0.6(4)
C009 C006 C007 C00B 74.2(3)
C009 C006 C007 C00E -48.2(3)
C009 C006 C00D C00Q -1.4(4)
C009 C00J C00N C00Q -1.9(5)
C00A C008 C00C C00E -86.9(3)
C00A C008 C00C C00K 37.4(3)
C00A C008 C00F C00O 1.4(4)
C00A C00L C00M F002 -179.8(3)
C00A C00L C00M C00O 0.7(5)
C00B C007 C00E C005 -174.3(2)
C00B C007 C00E C00C 61.9(3)
C00B C00H C00K C00C -0.3(5)
C00C C008 C00A C00L 178.5(2)
C00C C008 C00F C00O -178.3(3)
C00D C006 C007 C00B -102.4(3)
C00D C006 C007 C00E 135.2(3)
C00D C006 C009 C00J -0.1(4)
C00E C005 C00G O003 155.0(2)
C00E C005 C00G O004 -23.2(5)
C00E C007 C00B C00H -43.6(3)
C00E C00C C00K C00H 17.3(4)
C00F C008 C00A C00L -1.2(4)
C00F C008 C00C C00E 92.8(3)
C00F C008 C00C C00K -143.0(3)
C00G C005 C00E C007 162.8(2)
C00G C005 C00E C00C -72.2(3)
C00I O003 C00G O004 0.6(5)
C00I O003 C00G C005 -177.6(2)
C00J C00N C00Q C00D 0.4(5)
C00K C00C C00E C005 -174.4(2)
C00K C00C C00E C007 -48.2(3)
C00L C00M C00O C00F -0.5(5)
C00P C00H C00K C00C -179.4(3)
